data_2240849
loop_
_publ_author_name
'Parrish, Damon A.'
'Kramer, Stephanie'
'Windler, G. Kenneth'
'Chavez, David E.'
'Leonard, Philip W.'

_publ_section_title
;
 Crystal structure of 2-diazoimidazole-4,5-dicarbonitrile
;
_journal_coeditor_code CQ2016
_journal_issue 7
_journal_name_full 'Acta Crystallographica Section E'
_journal_page_first o491
_journal_paper_doi 10.1107/S2056989015010944
_journal_volume 71
_journal_year 2015
_chemical_formula_iupac 'C5 N6'
_chemical_formula_moiety 'C5 N6'
_chemical_formula_sum 'C5 N6'
_chemical_formula_weight 144.11
_chemical_melting_point '413 K (expl.)'
_chemical_name_common
;
2-Diazo-4,5-dicyanoimidazole
;
_chemical_name_systematic
;
2-Diazoimidazole-4,5-dicarbonitrile
;
_space_group_crystal_system trigonal
_space_group_IT_number 154
_space_group_name_Hall 'P 32 2"'
_space_group_name_H-M_alt 'P 32 2 1'
_symmetry_space_group_name_Hall 'P 32 2"'
_symmetry_space_group_name_H-M 'P 32 2 1'
_audit_creation_method 'from SHELXTL CIF, local template and enCIFer'
_cell_angle_alpha 90
_cell_angle_beta 90
_cell_angle_gamma 120
_cell_formula_units_Z 6
_cell_length_a 8.0746(3)
_cell_length_b 8.0746(3)
_cell_length_c 16.7315(6)
_cell_measurement_temperature 150(2)
_cell_volume 944.73(6)
_computing_cell_refinement
;
APEX2 and SAINT (Bruker, 2009)
;
_computing_data_collection
;
APEX2 (Bruker, 2009)
;
_computing_data_reduction
;
SAINT (Bruker, 2009) and XPREP (Bruker, 2008)
;
_computing_molecular_graphics
;
ORTEP-3 for Windows (Farrugia, 2012) and Mercury (Macrae <i>et al.</i>,
2008)
;
_computing_publication_material
;
<i>CHEMDRAW Ultra</i> (Cambridge Soft, 2014)
;
_computing_structure_refinement
;
SHELXTL (Sheldrick, 2008)
;
_computing_structure_solution
;
SHELXTL (Sheldrick, 2008)
;
_diffrn_ambient_temperature 150(2)
_diffrn_measured_fraction_theta_full 0.999
_diffrn_measured_fraction_theta_max 0.999
_diffrn_measurement_device_type 'Bruker SMART APEXII CCD'
_diffrn_measurement_method '\w scans'
_diffrn_radiation_source 'fine focus sealed tube'
_diffrn_radiation_type MoK\a
_diffrn_radiation_wavelength 0.71073
_diffrn_reflns_av_R_equivalents 0.0188
_diffrn_reflns_limit_h_max 10
_diffrn_reflns_limit_h_min -10
_diffrn_reflns_limit_k_max 10
_diffrn_reflns_limit_k_min -10
_diffrn_reflns_limit_l_max 20
_diffrn_reflns_limit_l_min -20
_diffrn_reflns_number 9178
_diffrn_reflns_theta_full 25.242
_diffrn_reflns_theta_max 26.353
_diffrn_reflns_theta_min 3.157
_exptl_absorpt_coefficient_mu 0.111
_exptl_absorpt_correction_T_max 0.9912
_exptl_absorpt_correction_T_min 0.9300
_exptl_absorpt_correction_type multi-scan
_exptl_absorpt_process_details
;
(SADABS; Bruker, 2008)
;
_exptl_crystal_colour purple
_exptl_crystal_density_diffrn 1.520
_exptl_crystal_density_method 'not measured'
_exptl_crystal_description plate
_exptl_crystal_F_000 432
_exptl_crystal_size_max 0.370
_exptl_crystal_size_mid 0.300
_exptl_crystal_size_min 0.080
_refine_diff_density_max 0.143
_refine_diff_density_min -0.113
_refine_ls_extinction_method none
_refine_ls_goodness_of_fit_ref 1.086
_refine_ls_matrix_type full
_refine_ls_number_parameters 100
_refine_ls_number_reflns 1289
_refine_ls_number_restraints 0
_refine_ls_restrained_S_all 1.086
_refine_ls_R_factor_all 0.0213
_refine_ls_R_factor_gt 0.0210
_refine_ls_shift/su_max 0.001
_refine_ls_shift/su_mean 0.000
_refine_ls_structure_factor_coef Fsqd
_refine_ls_weighting_details 'w=1/[\s^2^(Fo^2^)+(0.0333P)^2^+0.1041P] where P=(Fo^2^+2Fc^2^)/3'
_refine_ls_weighting_scheme calc
_refine_ls_wR_factor_gt 0.0574
_refine_ls_wR_factor_ref 0.0578
_reflns_number_gt 1269
_reflns_number_total 1289
_reflns_threshold_expression I>2\s(I)
_cod_data_source_file cq2016sup1.cif
_cod_data_source_block I
_cod_original_cell_volume 944.73(8)
_cod_database_code 2240849
_shelx_space_group_comment
;
The symmetry employed for this shelxl refinement is uniquely defined
by the following loop, which should always be used as a source of
symmetry information in preference to the above space-group names.
They are only intended as comments.
;

loop_
_space_group_symop_operation_xyz
'x, y, z'
'-y, x-y, z+2/3'
'-x+y, -x, z+1/3'
'y, x, -z'
'x-y, -y, -z+1/3'
'-x, -x+y, -z+2/3'

loop_
_atom_site_type_symbol
_atom_site_label
_atom_site_fract_x
_atom_site_fract_y
_atom_site_fract_z
_atom_site_U_iso_or_equiv
_atom_site_adp_type
_atom_site_calc_flag
_atom_site_occupancy
N N1 0.61645(16) 0.00825(16) 0.93835(6) 0.0254(3) Uani d 1
C C2 0.7396(2) 0.16549(19) 0.89882(7) 0.0226(3) Uani d 1
N N3 0.91448(16) 0.28157(17) 0.92732(6) 0.0239(3) Uani d 1
C C4 0.90565(19) 0.18858(19) 0.99570(7) 0.0225(3) Uani d 1
C C5 0.72502(19) 0.02197(19) 1.00215(7) 0.0240(3) Uani d 1
N N6 0.68567(16) 0.20682(16) 0.82574(6) 0.0238(3) Uani d 1
N N7 0.6461(2) 0.23873(19) 0.76756(7) 0.0329(3) Uani d 1
C C8 1.0629(2) 0.2582(2) 1.05016(7) 0.0258(3) Uani d 1
N N9 1.18839(19) 0.3094(2) 1.09341(7) 0.0351(3) Uani d 1
C C10 0.6572(2) -0.1202(2) 1.06366(8) 0.0299(3) Uani d 1
N N11 0.6055(2) -0.2345(2) 1.11254(8) 0.0441(4) Uani d 1

loop_
_atom_site_aniso_label
_atom_site_aniso_U_11
_atom_site_aniso_U_22
_atom_site_aniso_U_33
_atom_site_aniso_U_12
_atom_site_aniso_U_13
_atom_site_aniso_U_23
N1 0.0235(6) 0.0266(6) 0.0250(5) 0.0117(5) -0.0016(4) -0.0005(5)
C2 0.0241(6) 0.0255(6) 0.0200(5) 0.0138(5) -0.0021(5) -0.0011(5)
N3 0.0234(6) 0.0258(6) 0.0226(5) 0.0125(5) -0.0006(4) -0.0012(4)
C4 0.0223(6) 0.0251(6) 0.0223(6) 0.0135(5) -0.0002(5) -0.0022(5)
C5 0.0237(6) 0.0266(6) 0.0237(6) 0.0140(6) 0.0002(4) -0.0005(5)
N6 0.0231(6) 0.0256(6) 0.0244(5) 0.0136(5) -0.0005(4) -0.0020(4)
N7 0.0370(7) 0.0425(8) 0.0282(6) 0.0265(6) -0.0027(5) -0.0003(5)
C8 0.0266(7) 0.0298(7) 0.0239(6) 0.0161(6) 0.0024(5) -0.0005(5)
N9 0.0310(7) 0.0467(8) 0.0306(6) 0.0216(6) -0.0070(5) -0.0064(5)
C10 0.0240(7) 0.0324(7) 0.0314(7) 0.0127(6) -0.0020(5) 0.0025(6)
N11 0.0362(7) 0.0456(8) 0.0451(8) 0.0164(7) -0.0007(6) 0.0179(6)

loop_
_atom_type_symbol
_atom_type_description
_atom_type_scat_dispersion_real
_atom_type_scat_dispersion_imag
_atom_type_scat_source
C C 0.0033 0.0016 'International Tables Vol C Tables 4.2.6.8 and 6.1.1.4'
H H 0.0000 0.0000 'International Tables Vol C Tables 4.2.6.8 and 6.1.1.4'
N N 0.0061 0.0033 'International Tables Vol C Tables 4.2.6.8 and 6.1.1.4'

loop_
_geom_angle_atom_site_label_1
_geom_angle_atom_site_label_2
_geom_angle_atom_site_label_3
_geom_angle
C2 N1 C5 99.75(11)
N3 C2 N1 121.08(11)
N3 C2 N6 119.59(12)
N1 C2 N6 119.33(12)
C2 N3 C4 99.74(11)
N3 C4 C5 109.70(11)
N3 C4 C8 122.12(13)
C5 C4 C8 128.18(12)
N1 C5 C4 109.72(11)
N1 C5 C10 122.03(12)
C4 C5 C10 128.23(12)
N7 N6 C2 178.50(12)
N9 C8 C4 178.23(16)
N11 C10 C5 178.82(17)

loop_
_geom_bond_atom_site_label_1
_geom_bond_atom_site_label_2
_geom_bond_distance
N1 C2 1.3327(18)
N1 C5 1.3502(16)
C2 N3 1.3325(18)
C2 N6 1.3936(15)
N3 C4 1.3507(17)
C4 C5 1.4094(18)
C4 C8 1.4297(18)
C5 C10 1.4314(18)
N6 N7 1.0946(15)
C8 N9 1.1415(19)
C10 N11 1.144(2)

loop_
_geom_torsion_atom_site_label_1
_geom_torsion_atom_site_label_2
_geom_torsion_atom_site_label_3
_geom_torsion_atom_site_label_4
_geom_torsion
C5 N1 C2 N3 -0.01(16)
C5 N1 C2 N6 178.72(11)
N1 C2 N3 C4 -0.34(16)
N6 C2 N3 C4 -179.07(11)
C2 N3 C4 C5 0.53(14)
C2 N3 C4 C8 -179.64(12)
C2 N1 C5 C4 0.36(14)
C2 N1 C5 C10 -178.37(13)
N3 C4 C5 N1 -0.61(16)
C8 C4 C5 N1 179.57(12)
N3 C4 C5 C10 178.02(13)
C8 C4 C5 C10 -1.8(2)

_cod_database_fobs_code 2240849
